data_1532664
loop_
_publ_author_name
'Watanabe, T.'
'Matsuda, A.'
'Fujii, T.'

_publ_section_title
;
 Structural study of inhomogeneous charge distribution of inequivalent Cu
 O2 planes in Bi2.1 Sr1.9 Ca2 Cu3 O10+d single crystals
;
_journal_name_full 'Journal of the Physical Society of Japan'
_journal_page_first 2924
_journal_page_last 2929
_journal_volume 72
_journal_year 2003
_chemical_formula_sum 'Bi2.1 Ca2 Cu3 O10 Sr1.9'
_chemical_name_systematic 'Bi2.1 Sr1.9 Ca2 (Cu3 O10)'
_space_group_IT_number 139
_symmetry_space_group_name_Hall '-I 4 2'
_symmetry_space_group_name_H-M 'I 4/m m m'
_cell_angle_alpha 90
_cell_angle_beta 90
_cell_angle_gamma 90
_cell_formula_units_Z 2
_cell_length_a 3.853
_cell_length_b 3.853
_cell_length_c 37.072
_cell_volume 550.356
_citation_journal_id_ASTM JUPSAU
_cod_data_source_file Watanabe_JUPSAU_2003_1889.cif
_cod_data_source_block Bi2.1Ca2Cu3O10Sr1.9
_cod_original_cell_volume 550.3564
_cod_database_code 1532664

loop_
_symmetry_equiv_pos_as_xyz
x,y,z
-y,x,z
-x,-y,z
y,-x,z
x,-y,-z
y,x,-z
-x,y,-z
-y,-x,-z
-x,-y,-z
y,-x,-z
x,y,-z
-y,x,-z
-x,y,z
-y,-x,z
x,-y,z
y,x,z
x+1/2,y+1/2,z+1/2
-y+1/2,x+1/2,z+1/2
-x+1/2,-y+1/2,z+1/2
y+1/2,-x+1/2,z+1/2
x+1/2,-y+1/2,-z+1/2
y+1/2,x+1/2,-z+1/2
-x+1/2,y+1/2,-z+1/2
-y+1/2,-x+1/2,-z+1/2
-x+1/2,-y+1/2,-z+1/2
y+1/2,-x+1/2,-z+1/2
x+1/2,y+1/2,-z+1/2
-y+1/2,x+1/2,-z+1/2
-x+1/2,y+1/2,z+1/2
-y+1/2,-x+1/2,z+1/2
x+1/2,-y+1/2,z+1/2
y+1/2,x+1/2,z+1/2

loop_
_atom_site_label
_atom_site_type_symbol
_atom_site_fract_x
_atom_site_fract_y
_atom_site_fract_z
_atom_site_occupancy
_atom_site_U_iso_or_equiv
O3 O-2 0.5 0.5 0.1572 1 0.0
Cu1 Cu+1 0.5 0.5 0 1 0.0
Cu2 Cu+1 0.5 0.5 0.089 1 0.0
O1 O-2 0.5 0 0 1 0.0
O2 O-2 0.5 0 0.0888 1 0.0
Ca1 Ca+2 0 0 0.0425 1 0.0
Bi2 Bi+3 0 0 0.132 0.05 0.0
Bi1 Bi+3 0.5 0.5 0.2074 1 0.0
Sr1 Sr+2 0 0 0.132 0.95 0.0
O4 O-2 0.5 0.5 0.2768 1 0.0
